data_1561229
loop_
_publ_author_name
'Yang, Wei'
'Sun, Mingxiang'
'Wang, Yue'
'Yan, Hui'
'Zhang, Guobing'
'Zhang, Qing'

_publ_section_title
;
 Bis-isatin based polymers with tunable energy levels for organic
 field-effect transistor applications
;
_journal_issue 15
_journal_name_full 'Polymer Chemistry'
_journal_page_first 2317
_journal_page_last 2324
_journal_paper_doi 10.1039/D0PY01726D
_journal_volume 12
_journal_year 2021
_chemical_formula_moiety 'C38.54 H34 Br2 N2 O2 S2, 1.464(C) [+ solvent]'
_chemical_formula_sum 'C40 H34 Br2 N2 O2 S2'
_chemical_formula_weight 798.63
_space_group_crystal_system triclinic
_space_group_IT_number 2
_space_group_name_Hall '-P 1'
_space_group_name_H-M_alt 'P -1'
_atom_sites_solution_hydrogens geom
_audit_creation_method SHELXL-2018/3
_audit_update_record
;
2020-01-05 deposited with the CCDC.	2021-03-22 downloaded from the CCDC.
;
_cell_angle_alpha 73.92(3)
_cell_angle_beta 89.21(3)
_cell_angle_gamma 70.37(2)
_cell_formula_units_Z 1
_cell_length_a 7.845(3)
_cell_length_b 10.433(2)
_cell_length_c 15.690(7)
_cell_measurement_reflns_used 8314
_cell_measurement_temperature 173(2)
_cell_measurement_theta_max 68.20
_cell_measurement_theta_min 4.70
_cell_volume 1157.8(8)
_computing_structure_refinement 'SHELXL-2018/3 (Sheldrick, 2018)'
_computing_structure_solution 'SHELXT 2014/5 (Sheldrick, 2014)'
_diffrn_ambient_temperature 173(2)
_diffrn_measured_fraction_theta_full 0.996
_diffrn_measured_fraction_theta_max 0.994
_diffrn_measurement_device_type 'Bruker d8 venture'
_diffrn_measurement_method '\f and \w scans'
_diffrn_radiation_type CuK\a
_diffrn_radiation_wavelength 1.54178
_diffrn_reflns_av_R_equivalents 0.0342
_diffrn_reflns_av_unetI/netI 0.0314
_diffrn_reflns_Laue_measured_fraction_full 0.996
_diffrn_reflns_Laue_measured_fraction_max 0.994
_diffrn_reflns_limit_h_max 9
_diffrn_reflns_limit_h_min -9
_diffrn_reflns_limit_k_max 12
_diffrn_reflns_limit_k_min -12
_diffrn_reflns_limit_l_max 18
_diffrn_reflns_limit_l_min -18
_diffrn_reflns_number 15838
_diffrn_reflns_point_group_measured_fraction_full 0.996
_diffrn_reflns_point_group_measured_fraction_max 0.994
_diffrn_reflns_theta_full 67.679
_diffrn_reflns_theta_max 68.342
_diffrn_reflns_theta_min 4.701
_exptl_absorpt_coefficient_mu 3.292
_exptl_crystal_colour black
_exptl_crystal_density_diffrn 1.146
_exptl_crystal_description block
_exptl_crystal_F_000 406
_exptl_crystal_size_max 0.200
_exptl_crystal_size_mid 0.180
_exptl_crystal_size_min 0.150
_exptl_transmission_factor_max 0.7531
_exptl_transmission_factor_min 0.4343
_refine_diff_density_max 0.616
_refine_diff_density_min -0.390
_refine_diff_density_rms 0.118
_refine_ls_extinction_method none
_refine_ls_goodness_of_fit_ref 1.434
_refine_ls_hydrogen_treatment constr
_refine_ls_matrix_type full
_refine_ls_number_parameters 218
_refine_ls_number_reflns 4228
_refine_ls_number_restraints 1
_refine_ls_restrained_S_all 1.434
_refine_ls_R_factor_all 0.1137
_refine_ls_R_factor_gt 0.0991
_refine_ls_shift/su_max 0.001
_refine_ls_shift/su_mean 0.000
_refine_ls_structure_factor_coef Fsqd
_refine_ls_weighting_details 'w=1/[\s^2^(Fo^2^)+(0.2000P)^2^] where P=(Fo^2^+2Fc^2^)/3'
_refine_ls_weighting_scheme calc
_refine_ls_wR_factor_gt 0.3312
_refine_ls_wR_factor_ref 0.3571
_reflns_Friedel_coverage 0.000
_reflns_number_gt 3003
_reflns_number_total 4228
_reflns_threshold_expression 'I > 2\s(I)'
_cod_data_source_file d0py01726d2.cif
_cod_data_source_block a
_cod_depositor_comments 'Adding full bibliography for 1561229.cif.'
_cod_original_cell_volume 1157.7(8)
_cod_database_code 1561229
_shelx_shelxl_version_number 2018/3
_shelx_space_group_comment
;
The symmetry employed for this shelxl refinement is uniquely defined
by the following loop, which should always be used as a source of
symmetry information in preference to the above space-group names.
They are only intended as comments.
;
_shelx_estimated_absorpt_t_min 0.559
_shelx_estimated_absorpt_t_max 0.638

loop_
_space_group_symop_operation_xyz
'x, y, z'
'-x, -y, -z'

loop_
_atom_site_label
_atom_site_type_symbol
_atom_site_fract_x
_atom_site_fract_y
_atom_site_fract_z
_atom_site_U_iso_or_equiv
_atom_site_adp_type
_atom_site_occupancy
_atom_site_site_symmetry_order
_atom_site_calc_flag
_atom_site_refinement_flags_posn
_atom_site_refinement_flags_adp
_atom_site_refinement_flags_occupancy
_atom_site_disorder_assembly
_atom_site_disorder_group
Br1 Br -0.32744(5) 0.91638(3) 0.65417(3) 0.13027(17) Uani 1 1 d . . . . .
C1 C -0.1488(4) 0.8665(3) 0.5776(3) 0.1163(12) Uani 1 1 d . . . . .
O1 O 0.4293(3) 0.6482(2) 0.68497(14) 0.1062(7) Uani 1 1 d . . . . .
N1 N 0.7181(3) 0.5578(2) 0.64344(15) 0.0903(6) Uani 1 1 d . . . . .
S1 S 0.07382(11) 0.78104(7) 0.61905(6) 0.1039(2) Uani 1 1 d . . . . .
C4 C 0.1406(4) 0.7809(2) 0.5134(2) 0.0997(9) Uani 1 1 d . . . . .
C3 C -0.0120(4) 0.8455(3) 0.4502(3) 0.1077(10) Uani 1 1 d . . . . .
H3 H -0.004849 0.855538 0.388325 0.129 Uiso 1 1 calc R U . . .
C2 C -0.1759(5) 0.8934(3) 0.4887(3) 0.1140(11) Uani 1 1 d . . . . .
H2 H -0.291747 0.939153 0.455940 0.137 Uiso 1 1 calc R U . . .
C6 C 0.5302(4) 0.6277(3) 0.62720(19) 0.0935(8) Uani 1 1 d . . . . .
C5 C 0.3185(4) 0.7286(2) 0.4862(2) 0.0972(9) Uani 1 1 d . . . . .
H5 H 0.321335 0.740679 0.424027 0.117 Uiso 1 1 calc R U . . .
C7 C 0.4858(4) 0.6646(2) 0.5325(2) 0.0915(8) Uani 1 1 d . . . . .
C8 C 0.6585(4) 0.6173(2) 0.49319(19) 0.0888(8) Uani 1 1 d . . . . .
C9 C 0.7977(4) 0.5518(2) 0.56252(17) 0.0850(7) Uani 1 1 d . . . . .
C10 C 0.9804(4) 0.4944(2) 0.54583(18) 0.0857(7) Uani 1 1 d . . . . .
C11 C 1.1266(4) 0.4253(3) 0.6149(2) 0.0933(8) Uani 1 1 d . . . . .
H11 H 1.101483 0.416117 0.675263 0.112 Uiso 1 1 calc R U . . .
C12 C 1.3027(4) 0.3724(3) 0.5947(2) 0.0940(8) Uani 1 1 d . . . . .
H12 H 1.398512 0.328462 0.640973 0.113 Uiso 1 1 calc R U . . .
C13 C 0.8028(5) 0.5210(3) 0.7326(2) 0.1014(10) Uani 1 1 d . . . . .
H13A H 0.718927 0.579723 0.765992 0.122 Uiso 1 1 calc R U . . .
H13B H 0.914216 0.546175 0.728256 0.122 Uiso 1 1 calc R U . . .
C21A C 1.280(3) 0.154(2) 0.9922(14) 0.154(6) Uiso 0.268(12) 1 d . . P A 1
C21B C 1.316(4) 0.048(4) 0.964(3) 0.491(18) Uiso 0.732(12) 1 d . . P A 2
C14 C 0.8540(6) 0.3636(4) 0.7864(3) 0.1285(15) Uani 1 1 d . . . . .
H14 H 0.931913 0.305173 0.750203 0.154 Uiso 1 1 calc R U . . .
C15 C 0.6860(7) 0.3223(5) 0.8018(3) 0.1479(17) Uani 1 1 d . . . . .
H15A H 0.619692 0.364339 0.847250 0.177 Uiso 1 1 calc R U . . .
H15B H 0.605381 0.364092 0.745817 0.177 Uiso 1 1 calc R U . . .
C16 C 0.7237(9) 0.1656(6) 0.8317(6) 0.251(3) Uani 1 1 d . . . . .
H16A H 0.773679 0.124661 0.783704 0.376 Uiso 1 1 calc R U . . .
H16B H 0.610569 0.147523 0.846679 0.376 Uiso 1 1 calc R U . . .
H16C H 0.811615 0.121771 0.884296 0.376 Uiso 1 1 calc R U . . .
C17 C 0.9545(7) 0.3314(7) 0.8677(3) 0.185(3) Uani 1 1 d D . . . .
H17A H 0.967902 0.233088 0.902499 0.222 Uiso 1 1 calc R U . . .
H17B H 0.883279 0.395598 0.901523 0.222 Uiso 1 1 calc R U . . .
C18 C 1.1392(9) 0.3431(11) 0.8618(4) 0.243(5) Uani 1 1 d D . . . .
H18A H 1.127748 0.441411 0.827949 0.291 Uiso 1 1 calc R U . . .
H18B H 1.212541 0.278539 0.828593 0.291 Uiso 1 1 calc R U . . .
C19 C 1.2392(13) 0.3051(16) 0.9545(8) 0.304(7) Uani 1 1 d . . . . .

loop_
_atom_site_aniso_label
_atom_site_aniso_U_11
_atom_site_aniso_U_22
_atom_site_aniso_U_33
_atom_site_aniso_U_23
_atom_site_aniso_U_13
_atom_site_aniso_U_12
Br1 0.1145(2) 0.08419(18) 0.1909(4) -0.0382(2) 0.0225(2) -0.03445(16)
C1 0.1048(16) 0.0611(11) 0.182(3) -0.0248(15) 0.0084(19) -0.0349(10)
O1 0.1188(13) 0.0913(10) 0.1091(12) -0.0293(9) 0.0198(10) -0.0373(9)
N1 0.1194(13) 0.0727(9) 0.0862(11) -0.0226(8) 0.0107(10) -0.0429(8)
S1 0.1109(4) 0.0690(3) 0.1365(5) -0.0264(3) 0.0133(4) -0.0396(3)
C4 0.1191(15) 0.0613(10) 0.1248(19) -0.0158(11) -0.0011(15) -0.0477(9)
C3 0.1230(18) 0.0681(11) 0.135(2) -0.0231(12) -0.0051(17) -0.0417(11)
C2 0.1149(17) 0.0682(12) 0.160(3) -0.0219(14) -0.0015(18) -0.0417(10)
C6 0.1172(16) 0.0716(11) 0.0993(15) -0.0250(10) 0.0204(13) -0.0427(10)
C5 0.1167(16) 0.0627(10) 0.1194(18) -0.0237(11) 0.0061(14) -0.0422(9)
C7 0.1157(15) 0.0625(9) 0.1055(16) -0.0232(9) 0.0121(13) -0.0435(9)
C8 0.1156(14) 0.0578(9) 0.1007(15) -0.0195(9) 0.0083(12) -0.0422(8)
C9 0.1155(15) 0.0574(9) 0.0889(14) -0.0169(9) 0.0118(12) -0.0419(8)
C10 0.1204(15) 0.0580(9) 0.0850(12) -0.0153(8) 0.0067(12) -0.0429(8)
C11 0.1242(17) 0.0682(11) 0.0926(14) -0.0240(10) 0.0117(14) -0.0390(10)
C12 0.1284(17) 0.0654(10) 0.0907(14) -0.0168(10) 0.0024(14) -0.0410(10)
C13 0.127(2) 0.0859(14) 0.0861(14) -0.0259(11) 0.0062(14) -0.0291(14)
C14 0.153(3) 0.092(2) 0.110(2) -0.0059(17) 0.022(2) -0.023(2)
C15 0.178(3) 0.101(2) 0.147(3) -0.010(2) 0.053(2) -0.048(2)
C16 0.264(5) 0.110(3) 0.317(7) 0.006(4) 0.152(4) -0.045(3)
C17 0.171(4) 0.198(5) 0.116(3) 0.016(3) 0.001(3) -0.025(4)
C18 0.188(6) 0.321(10) 0.125(4) -0.025(5) -0.013(4) 0.000(6)
C19 0.216(7) 0.427(15) 0.242(9) -0.099(9) -0.021(7) -0.075(8)

loop_
_atom_type_symbol
_atom_type_description
_atom_type_scat_dispersion_real
_atom_type_scat_dispersion_imag
_atom_type_scat_source
C C 0.0181 0.0091 'International Tables Vol C Tables 4.2.6.8 and 6.1.1.4'
H H 0.0000 0.0000 'International Tables Vol C Tables 4.2.6.8 and 6.1.1.4'
Br Br -0.6763 1.2805 'International Tables Vol C Tables 4.2.6.8 and 6.1.1.4'
N N 0.0311 0.0180 'International Tables Vol C Tables 4.2.6.8 and 6.1.1.4'
O O 0.0492 0.0322 'International Tables Vol C Tables 4.2.6.8 and 6.1.1.4'
S S 0.3331 0.5567 'International Tables Vol C Tables 4.2.6.8 and 6.1.1.4'

loop_
_geom_angle_atom_site_label_1
_geom_angle_atom_site_label_2
_geom_angle_atom_site_label_3
_geom_angle
_geom_angle_site_symmetry_1
_geom_angle_site_symmetry_3
_geom_angle_publ_flag
C2 C1 S1 114.0(3) . . ?
C2 C1 Br1 126.1(3) . . ?
S1 C1 Br1 119.8(3) . . ?
C6 N1 C9 110.3(2) . . ?
C6 N1 C13 119.1(3) . . ?
C9 N1 C13 130.1(3) . . ?
C1 S1 C4 91.04(19) . . ?
C3 C4 C5 120.6(3) . . ?
C3 C4 S1 110.3(3) . . ?
C5 C4 S1 129.1(3) . . ?
C2 C3 C4 112.8(4) . . ?
C2 C3 H3 123.6 . . ?
C4 C3 H3 123.6 . . ?
C1 C2 C3 111.9(3) . . ?
C1 C2 H2 124.1 . . ?
C3 C2 H2 124.1 . . ?
O1 C6 N1 123.9(3) . . ?
O1 C6 C7 128.8(3) . . ?
N1 C6 C7 107.3(3) . . ?
C7 C5 C4 132.3(3) . . ?
C7 C5 H5 113.8 . . ?
C4 C5 H5 113.8 . . ?
C5 C7 C6 128.3(3) . . ?
C5 C7 C8 125.2(3) . . ?
C6 C7 C8 106.4(2) . . ?
C12 C8 C9 120.7(3) 2_766 . ?
C12 C8 C7 131.4(3) 2_766 . ?
C9 C8 C7 107.9(3) . . ?
C8 C9 C10 121.4(3) . . ?
C8 C9 N1 108.0(2) . . ?
C10 C9 N1 130.6(2) . . ?
C9 C10 C11 123.2(3) . . ?
C9 C10 C10 117.6(3) . 2_766 ?
C11 C10 C10 119.3(3) . 2_766 ?
C12 C11 C10 120.7(3) . . ?
C12 C11 H11 119.7 . . ?
C10 C11 H11 119.7 . . ?
C11 C12 C8 120.4(3) . 2_766 ?
C11 C12 H12 119.8 . . ?
C8 C12 H12 119.8 2_766 . ?
N1 C13 C14 115.2(3) . . ?
N1 C13 H13A 108.5 . . ?
C14 C13 H13A 108.5 . . ?
N1 C13 H13B 108.5 . . ?
C14 C13 H13B 108.5 . . ?
H13A C13 H13B 107.5 . . ?
C17 C14 C15 110.5(4) . . ?
C17 C14 C13 112.3(5) . . ?
C15 C14 C13 110.7(3) . . ?
C17 C14 H14 107.7 . . ?
C15 C14 H14 107.7 . . ?
C13 C14 H14 107.7 . . ?
C16 C15 C14 114.4(4) . . ?
C16 C15 H15A 108.7 . . ?
C14 C15 H15A 108.7 . . ?
C16 C15 H15B 108.7 . . ?
C14 C15 H15B 108.7 . . ?
H15A C15 H15B 107.6 . . ?
C15 C16 H16A 109.5 . . ?
C15 C16 H16B 109.5 . . ?
H16A C16 H16B 109.5 . . ?
C15 C16 H16C 109.5 . . ?
H16A C16 H16C 109.5 . . ?
H16B C16 H16C 109.5 . . ?
C14 C17 C18 116.2(5) . . ?
C14 C17 H17A 108.2 . . ?
C18 C17 H17A 108.2 . . ?
C14 C17 H17B 108.2 . . ?
C18 C17 H17B 108.2 . . ?
H17A C17 H17B 107.4 . . ?
C17 C18 C19 112.4(7) . . ?
C17 C18 H18A 109.1 . . ?
C19 C18 H18A 109.1 . . ?
C17 C18 H18B 109.1 . . ?
C19 C18 H18B 109.1 . . ?
H18A C18 H18B 107.9 . . ?
C21A C19 C18 105.3(14) . . ?

loop_
_geom_bond_atom_site_label_1
_geom_bond_atom_site_label_2
_geom_bond_distance
_geom_bond_site_symmetry_2
_geom_bond_publ_flag
Br1 C1 1.868(4) . ?
C1 C2 1.350(6) . ?
C1 S1 1.712(3) . ?
O1 C6 1.211(4) . ?
N1 C6 1.398(4) . ?
N1 C9 1.415(4) . ?
N1 C13 1.450(4) . ?
S1 C4 1.732(4) . ?
C4 C3 1.411(5) . ?
C4 C5 1.424(4) . ?
C3 C2 1.408(5) . ?
C3 H3 0.9500 . ?
C2 H2 0.9500 . ?
C6 C7 1.444(4) . ?
C5 C7 1.365(4) . ?
C5 H5 0.9500 . ?
C7 C8 1.468(4) . ?
C8 C12 1.390(4) 2_766 ?
C8 C9 1.401(4) . ?
C9 C10 1.407(4) . ?
C10 C11 1.434(4) . ?
C10 C10 1.448(6) 2_766 ?
C11 C12 1.373(4) . ?
C11 H11 0.9500 . ?
C12 H12 0.9500 . ?
C13 C14 1.539(5) . ?
C13 H13A 0.9900 . ?
C13 H13B 0.9900 . ?
C21A C19 1.44(3) . ?
C14 C17 1.405(7) . ?
C14 C15 1.515(7) . ?
C14 H14 1.0000 . ?
C15 C16 1.495(7) . ?
C15 H15A 0.9900 . ?
C15 H15B 0.9900 . ?
C16 H16A 0.9800 . ?
C16 H16B 0.9800 . ?
C16 H16C 0.9800 . ?
C17 C18 1.494(9) . ?
C17 H17A 0.9900 . ?
C17 H17B 0.9900 . ?
C18 C19 1.547(13) . ?
C18 H18A 0.9900 . ?
C18 H18B 0.9900 . ?

loop_
_geom_torsion_atom_site_label_1
_geom_torsion_atom_site_label_2
_geom_torsion_atom_site_label_3
_geom_torsion_atom_site_label_4
_geom_torsion
_geom_torsion_site_symmetry_1
_geom_torsion_site_symmetry_2
_geom_torsion_site_symmetry_3
_geom_torsion_site_symmetry_4
_geom_torsion_publ_flag
C2 C1 S1 C4 0.8(3) . . . . ?
Br1 C1 S1 C4 -178.16(19) . . . . ?
C1 S1 C4 C3 -0.7(2) . . . . ?
C1 S1 C4 C5 178.4(3) . . . . ?
C5 C4 C3 C2 -178.7(3) . . . . ?
S1 C4 C3 C2 0.4(3) . . . . ?
S1 C1 C2 C3 -0.6(4) . . . . ?
Br1 C1 C2 C3 178.2(2) . . . . ?
C4 C3 C2 C1 0.1(4) . . . . ?
C9 N1 C6 O1 -179.5(3) . . . . ?
C13 N1 C6 O1 -7.3(4) . . . . ?
C9 N1 C6 C7 1.7(3) . . . . ?
C13 N1 C6 C7 174.0(3) . . . . ?
C3 C4 C5 C7 179.1(3) . . . . ?
S1 C4 C5 C7 0.2(5) . . . . ?
C4 C5 C7 C6 1.4(5) . . . . ?
C4 C5 C7 C8 -179.6(3) . . . . ?
O1 C6 C7 C5 -1.6(5) . . . . ?
N1 C6 C7 C5 177.1(3) . . . . ?
O1 C6 C7 C8 179.3(3) . . . . ?
N1 C6 C7 C8 -2.0(3) . . . . ?
C5 C7 C8 C12 2.1(5) . . . 2_766 ?
C6 C7 C8 C12 -178.7(3) . . . 2_766 ?
C5 C7 C8 C9 -177.6(3) . . . . ?
C6 C7 C8 C9 1.6(3) . . . . ?
C12 C8 C9 C10 -0.1(4) 2_766 . . . ?
C7 C8 C9 C10 179.6(2) . . . . ?
C12 C8 C9 N1 179.7(2) 2_766 . . . ?
C7 C8 C9 N1 -0.6(3) . . . . ?
C6 N1 C9 C8 -0.7(3) . . . . ?
C13 N1 C9 C8 -171.9(3) . . . . ?
C6 N1 C9 C10 179.0(3) . . . . ?
C13 N1 C9 C10 7.9(5) . . . . ?
C8 C9 C10 C11 -179.4(3) . . . . ?
N1 C9 C10 C11 0.9(4) . . . . ?
C8 C9 C10 C10 0.1(4) . . . 2_766 ?
N1 C9 C10 C10 -179.6(3) . . . 2_766 ?
C9 C10 C11 C12 -179.4(3) . . . . ?
C10 C10 C11 C12 1.1(5) 2_766 . . . ?
C10 C11 C12 C8 -1.2(4) . . . 2_766 ?
C6 N1 C13 C14 102.9(3) . . . . ?
C9 N1 C13 C14 -86.6(4) . . . . ?
N1 C13 C14 C17 172.9(4) . . . . ?
N1 C13 C14 C15 -63.0(5) . . . . ?
C17 C14 C15 C16 -70.2(7) . . . . ?
C13 C14 C15 C16 164.6(5) . . . . ?
C15 C14 C17 C18 169.8(6) . . . . ?
C13 C14 C17 C18 -65.9(7) . . . . ?
C14 C17 C18 C19 -179.8(8) . . . . ?
C17 C18 C19 C21A 69.3(13) . . . . ?
